data_1574506
loop_
_publ_author_name
'W\"ust, Leonie'
'Scheuring, Lea'
'Wellnitz, Tim'
'Radacki, Krzysztof'
'Braunschweig, Holger'

_publ_section_title
;
 Alkali metal salts of 1,2,3-benzodiazaborines: platforms for late-stage
 N-functionalization and metal complexation
;
_journal_issue 22
_journal_name_full 'Chemical Science'
_journal_page_first 9934
_journal_page_last 9942
_journal_paper_doi 10.1039/D5SC01395J
_journal_volume 16
_journal_year 2025
_chemical_formula_moiety 'C12 H15 B N2 O3'
_chemical_formula_sum 'C12 H15 B N2 O3'
_chemical_formula_weight 246.07
_space_group_crystal_system monoclinic
_space_group_IT_number 14
_space_group_name_Hall '-P 2yn'
_space_group_name_H-M_alt 'P 1 21/n 1'
_atom_sites_solution_hydrogens mixed
_atom_sites_solution_primary dual
_atom_sites_solution_secondary difmap
_audit_creation_date 2023-05-09
_audit_creation_method 'CIF-fill 1.4c (K.Radacki, 2005-23)'
_audit_update_record
;
2025-02-20 deposited with the CCDC.	2025-04-21 downloaded from the CCDC.
;
_cell_angle_alpha 90
_cell_angle_beta 103.002(2)
_cell_angle_gamma 90
_cell_formula_units_Z 4
_cell_length_a 12.7968(3)
_cell_length_b 5.9025(2)
_cell_length_c 17.2316(4)
_cell_measurement_reflns_used 6145
_cell_measurement_temperature 100(2)
_cell_measurement_theta_max 71.8930
_cell_measurement_theta_min 3.8870
_cell_volume 1268.19(6)
_computing_cell_refinement 'CrysAlisPro 1.171.41.112a (Rigaku OD, 2021)'
_computing_data_collection 'CrysAlisPro 1.171.41.112a (Rigaku OD, 2021)'
_computing_data_reduction 'CrysAlisPro 1.171.41.112a (Rigaku OD, 2021)'
_computing_molecular_graphics 'ShelXLe (Huebschle et all, 2011)'
_computing_publication_material 'SHELXL-2018/3 (Sheldrick, 2018)'
_computing_structure_refinement 'SHELXL-2018/3 (Sheldrick, 2018)'
_computing_structure_solution 'SHELXT 2018/2 (Sheldrick, 2018)''
_diffrn_ambient_environment N~2~
_diffrn_ambient_temperature 100(2)
_diffrn_detector HPA
_diffrn_detector_area_resol_mean 10.0
_diffrn_detector_type 'HyPix Arc150'
_diffrn_measured_fraction_theta_full 0.999
_diffrn_measured_fraction_theta_max 0.959
_diffrn_measurement_details
;
 List of Runs (angles in degrees, time in seconds):
 --------------------------------------------------------------------------
  1  \w     60.00  91.00   0.50    0.06    --   52.00  69.00 103.14   62
  2  \w     65.00  97.00   0.50    0.06    --   56.00  62.00  77.57   64
  3  \w     73.00 104.00   0.50    0.06    --   68.00  75.00  60.43   62
  4  \w     87.00 115.00   0.50    0.26    --   76.07  64.00 -43.64   56
  5  \w     55.00 106.00   0.50    0.06    --   71.48 164.00 -68.00  102
  6  \w     55.00 112.00   0.50    0.26    --   76.87 164.00 -68.00  114
  7  \w     37.00 106.00   0.50    0.26    --   76.87-126.00-180.00  138
  8  \w     39.00 111.00   0.50    0.06    --   65.37-164.00 -92.00  144
  9  \w     33.00 102.00   0.50    0.26    --   76.87-118.00  56.00  138
 10  \w     28.00  96.00   0.50    0.06    --   71.48-118.00  56.00  136
 11  \w     22.00  90.00   0.50    0.06    --   65.37-118.00  56.00  136
 12  \w     34.00  80.00   0.50    0.06    --   71.48 -95.00  60.00   92
 13  \w   -105.00 -57.00   0.50    0.26    --  -75.71 126.00  60.00   96
 14  \w   -101.00 -32.00   0.50    0.26    --  -75.71 118.00 142.00  138
 15  \w    -98.00 -30.00   0.50    0.06    --  -73.64 118.00 142.00  136
 16  \w   -108.00 -48.00   0.50    0.06    --  -73.64-164.00 -92.00  120
 17  \w   -100.00 -48.00   0.50    0.06    --  -65.03-164.00 -92.00  104
 18  \w   -122.00 -97.00   0.50    0.26    --  -77.32 -38.00 -33.47   50
 19  \w   -121.00 -96.00   0.50    0.26    --  -77.32 -54.00-140.76   50
 20  \w   -123.00 -90.00   0.50    0.26    --  -77.32 -42.00-102.04   66
 21  \w   -118.00 -85.00   0.50    0.06    --  -72.00 -40.00 -73.05   66
 22  \w    -92.00 -61.00   0.50    0.06    --  -52.00 -64.00 -33.61   62
 23  \w   -118.00 -85.00   0.50    0.06    --  -72.00 -40.00-144.16   66
 24  \w   -118.00 -93.00   0.50    0.26    --  -77.32 -41.00  78.92   50
 25  \w   -104.00 -72.00   0.50    0.06    --  -68.00 -75.00 136.32   64
 26  \w    -76.00 -45.00   0.50    0.06    --  -40.00 -74.00 105.33   62
;
_diffrn_measurement_device 'four-circle diffractometer'
_diffrn_measurement_device_type 'Rigaku XtaLAB Synergy-R'
_diffrn_measurement_method '\w scans'
_diffrn_orient_matrix_type
;
 CrysAlisPro convention (1999,Acta A55,543-557)
;
_diffrn_orient_matrix_UB_11 -0.0113248000
_diffrn_orient_matrix_UB_12 0.0425118000
_diffrn_orient_matrix_UB_13 -0.0897655000
_diffrn_orient_matrix_UB_21 -0.0191343000
_diffrn_orient_matrix_UB_22 -0.2549799000
_diffrn_orient_matrix_UB_23 -0.0164049000
_diffrn_orient_matrix_UB_31 -0.1214785000
_diffrn_orient_matrix_UB_32 0.0362851000
_diffrn_orient_matrix_UB_33 -0.0101779000
_diffrn_radiation_monochromator 'multi-layer mirror'
_diffrn_radiation_probe x-ray
_diffrn_radiation_type CuK\a
_diffrn_radiation_wavelength 1.54184
_diffrn_radiation_xray_symbol K-L~2,3~
_diffrn_reflns_av_R_equivalents 0.0365
_diffrn_reflns_av_unetI/netI 0.0310
_diffrn_reflns_Laue_measured_fraction_full 0.999
_diffrn_reflns_Laue_measured_fraction_max 0.959
_diffrn_reflns_limit_h_max 14
_diffrn_reflns_limit_h_min -15
_diffrn_reflns_limit_k_max 6
_diffrn_reflns_limit_k_min -7
_diffrn_reflns_limit_l_max 21
_diffrn_reflns_limit_l_min -21
_diffrn_reflns_number 12496
_diffrn_reflns_point_group_measured_fraction_full 0.999
_diffrn_reflns_point_group_measured_fraction_max 0.959
_diffrn_reflns_theta_full 67.684
_diffrn_reflns_theta_max 73.941
_diffrn_reflns_theta_min 3.912
_diffrn_source 'rotating-anode X-ray tube'
_diffrn_source_type 'PhotonJet-R X-ray Source'
_exptl_absorpt_coefficient_mu 0.753
_exptl_absorpt_correction_T_max 1.000
_exptl_absorpt_correction_T_min 0.727
_exptl_absorpt_correction_type gaussian
_exptl_absorpt_process_details
;
 CrysAlisPro 1.171.41.112a (Rigaku Oxford Diffraction, 2021) Numerical 
 absorption correction based on gaussian integration over a multifaceted 
 crystal model Empirical absorption correction using spherical harmonics, 
 implemented in SCALE3 ABSPACK scaling algorithm.
;
_exptl_crystal_colour 'clear pale colourless'
_exptl_crystal_density_diffrn 1.289
_exptl_crystal_description block
_exptl_crystal_F_000 520
_exptl_crystal_preparation
;
 For data collection the crystal was immersed in a film of perfluoropolyether 
 oil, mounted on a polyimide loop and transferred to stream of cold nitrogen 
 (Oxford Cryostream 800).
;
_exptl_crystal_size_max 0.300
_exptl_crystal_size_mid 0.140
_exptl_crystal_size_min 0.120
_refine_diff_density_max 0.144
_refine_diff_density_min -0.247
_refine_diff_density_rms 0.043
_refine_ls_extinction_method none
_refine_ls_goodness_of_fit_ref 1.041
_refine_ls_hydrogen_treatment mixed
_refine_ls_matrix_type full
_refine_ls_number_parameters 170
_refine_ls_number_reflns 2470
_refine_ls_number_restraints 0
_refine_ls_restrained_S_all 1.041
_refine_ls_R_factor_all 0.0490
_refine_ls_R_factor_gt 0.0403
_refine_ls_shift/su_max 0.000
_refine_ls_shift/su_mean 0.000
_refine_ls_structure_factor_coef Fsqd
_refine_ls_weighting_details
;
 w=1/[\s^2^(Fo^2^)+(0.0607P)^2^+0.2509P] where P=(Fo^2^+2Fc^2^)/3
;
_refine_ls_weighting_scheme calc
_refine_ls_wR_factor_gt 0.1050
_refine_ls_wR_factor_ref 0.1102
_reflns_Friedel_coverage 0.000
_reflns_number_gt 2075
_reflns_number_total 2470
_reflns_threshold_expression 'I > 2\s(I)'
_cod_data_source_file d5sc01395j2.cif
_cod_data_source_block 1-Boc
_cod_depositor_comments 'Adding full bibliography for 1574505--1574520.cif.'
_cod_original_sg_symbol_H-M 'P 21/n'
_cod_database_code 1574506
_shelx_shelxl_version_number 2018/3
_shelx_space_group_comment
;
 The symmetry employed for this shelxl refinement is uniquely defined by the 
 following loop, which should always be used as a source of symmetry 
 information in preference to the above space-group names. They are only 
 intended as comments.
;
_shelx_estimated_absorpt_t_min 0.806
_shelx_estimated_absorpt_t_max 0.915

loop_
_space_group_symop_operation_xyz
'x, y, z'
'-x+1/2, y+1/2, -z+1/2'
'-x, -y, -z'
'x-1/2, -y-1/2, z-1/2'

loop_
_atom_site_label
_atom_site_type_symbol
_atom_site_fract_x
_atom_site_fract_y
_atom_site_fract_z
_atom_site_U_iso_or_equiv
_atom_site_adp_type
_atom_site_occupancy
_atom_site_site_symmetry_order
_atom_site_calc_flag
_atom_site_refinement_flags_posn
_atom_site_refinement_flags_adp
_atom_site_refinement_flags_occupancy
_atom_site_disorder_assembly
_atom_site_disorder_group
O1 O 0.38628(8) 0.6056(2) 0.34066(7) 0.0367(3) Uani 1 1 d . . . . .
C1 C 0.64650(10) 0.4588(2) 0.24193(8) 0.0260(3) Uani 1 1 d . . . . .
H18 H 0.705185 0.430102 0.217981 0.031 Uiso 1 1 calc R U . . .
H1 H 0.4054(16) 0.721(4) 0.3743(12) 0.061(6) Uiso 1 1 d . . . . .
N1 N 0.57124(8) 0.6747(2) 0.32551(7) 0.0244(3) Uani 1 1 d . . . . .
B1 B 0.46909(12) 0.5519(3) 0.30716(9) 0.0271(3) Uani 1 1 d . . . . .
C2 C 0.55486(10) 0.3081(2) 0.21911(8) 0.0252(3) Uani 1 1 d . . . . .
N2 N 0.65731(8) 0.6259(2) 0.29064(7) 0.0257(3) Uani 1 1 d . . . . .
O2 O 0.52272(8) 0.9049(2) 0.41759(6) 0.0373(3) Uani 1 1 d . . . . .
C3 C 0.46392(10) 0.3512(2) 0.24985(8) 0.0259(3) Uani 1 1 d . . . . .
O3 O 0.69358(7) 0.90958(17) 0.40219(6) 0.0277(2) Uani 1 1 d . . . . .
C7 C 0.55758(11) 0.1224(2) 0.16910(8) 0.0288(3) Uani 1 1 d . . . . .
H7 H 0.619249 0.094881 0.148431 0.035 Uiso 1 1 calc R U . . .
C5 C 0.37897(11) 0.0210(3) 0.17992(9) 0.0317(3) Uani 1 1 d . . . . .
H5 H 0.318826 -0.077309 0.166327 0.038 Uiso 1 1 calc R U . . .
C6 C 0.47002(11) -0.0209(3) 0.14992(9) 0.0311(3) Uani 1 1 d . . . . .
H6 H 0.471721 -0.147919 0.116355 0.037 Uiso 1 1 calc R U . . .
C4 C 0.37599(10) 0.2037(3) 0.22901(8) 0.0299(3) Uani 1 1 d . . . . .
H4 H 0.313704 0.230387 0.249022 0.036 Uiso 1 1 calc R U . . .
C9 C 0.73402(11) 1.0505(2) 0.47429(8) 0.0278(3) Uani 1 1 d . . . . .
C8 C 0.59239(10) 0.8403(2) 0.38518(8) 0.0264(3) Uani 1 1 d . . . . .
C10 C 0.72183(12) 0.9211(3) 0.54733(9) 0.0341(3) Uani 1 1 d . . . . .
H10A H 0.645544 0.907168 0.547413 0.051 Uiso 1 1 calc R U . . .
H10B H 0.758909 1.002304 0.595237 0.051 Uiso 1 1 calc R U . . .
H10C H 0.753129 0.769725 0.546724 0.051 Uiso 1 1 calc R U . . .
C11 C 0.67864(14) 1.2783(3) 0.46683(10) 0.0388(4) Uani 1 1 d . . . . .
H11A H 0.685079 1.350879 0.416971 0.058 Uiso 1 1 calc R U . . .
H11B H 0.712294 1.374353 0.511921 0.058 Uiso 1 1 calc R U . . .
H11C H 0.602658 1.257196 0.466749 0.058 Uiso 1 1 calc R U . . .
C12 C 0.85161(12) 1.0779(3) 0.47242(11) 0.0467(5) Uani 1 1 d . . . . .
H12A H 0.857274 1.158436 0.423813 0.070 Uiso 1 1 calc R U . . .
H12B H 0.884907 0.928129 0.473172 0.070 Uiso 1 1 calc R U . . .
H12C H 0.888419 1.164654 0.519087 0.070 Uiso 1 1 calc R U . . .

loop_
_atom_site_aniso_label
_atom_site_aniso_U_11
_atom_site_aniso_U_22
_atom_site_aniso_U_33
_atom_site_aniso_U_23
_atom_site_aniso_U_13
_atom_site_aniso_U_12
O1 0.0215(5) 0.0475(7) 0.0438(6) -0.0138(5) 0.0133(4) -0.0029(5)
C1 0.0205(6) 0.0296(7) 0.0295(7) -0.0002(6) 0.0091(5) 0.0011(5)
N1 0.0193(5) 0.0286(6) 0.0267(6) -0.0025(5) 0.0078(4) 0.0014(4)
B1 0.0196(7) 0.0325(9) 0.0299(8) 0.0021(7) 0.0066(6) 0.0010(6)
C2 0.0212(6) 0.0278(7) 0.0266(7) 0.0025(6) 0.0051(5) 0.0016(5)
N2 0.0203(5) 0.0294(6) 0.0297(6) 0.0001(5) 0.0103(4) 0.0010(5)
O2 0.0247(5) 0.0471(7) 0.0424(6) -0.0140(5) 0.0125(4) -0.0002(5)
C3 0.0198(6) 0.0299(7) 0.0277(7) 0.0029(6) 0.0047(5) 0.0011(5)
O3 0.0221(4) 0.0314(5) 0.0307(5) -0.0056(4) 0.0085(4) -0.0028(4)
C7 0.0231(6) 0.0316(8) 0.0325(7) -0.0002(6) 0.0079(5) 0.0028(6)
C5 0.0257(7) 0.0340(8) 0.0339(8) 0.0007(7) 0.0041(6) -0.0046(6)
C6 0.0307(7) 0.0280(7) 0.0335(8) -0.0041(6) 0.0051(6) 0.0007(6)
C4 0.0223(6) 0.0363(8) 0.0317(7) -0.0013(6) 0.0072(5) -0.0018(6)
C9 0.0268(7) 0.0258(7) 0.0309(7) -0.0051(6) 0.0066(5) -0.0019(6)
C8 0.0217(6) 0.0292(7) 0.0286(7) 0.0015(6) 0.0065(5) 0.0010(5)
C10 0.0397(8) 0.0266(7) 0.0333(8) 0.0000(6) 0.0028(6) 0.0002(6)
C11 0.0523(9) 0.0250(8) 0.0381(9) 0.0013(7) 0.0082(7) 0.0019(7)
C12 0.0316(8) 0.0562(11) 0.0542(10) -0.0239(9) 0.0140(7) -0.0146(8)

loop_
_atom_type_symbol
_atom_type_description
_atom_type_scat_dispersion_real
_atom_type_scat_dispersion_imag
_atom_type_scat_source
C C 0.0181 0.0091 'International Tables Vol C Tables 4.2.6.8 and 6.1.1.4'
H H 0.0000 0.0000 'International Tables Vol C Tables 4.2.6.8 and 6.1.1.4'
B B 0.0090 0.0039 'International Tables Vol C Tables 4.2.6.8 and 6.1.1.4'
N N 0.0311 0.0180 'International Tables Vol C Tables 4.2.6.8 and 6.1.1.4'
O O 0.0492 0.0322 'International Tables Vol C Tables 4.2.6.8 and 6.1.1.4'

loop_
_exptl_crystal_face_index_h
_exptl_crystal_face_index_k
_exptl_crystal_face_index_l
_exptl_crystal_face_perp_dist
1 2 2 0.1194
-1 0 0 0.0891
-1 -2 -2 0.1500
1 -2 -1 0.1514
-2 -2 1 0.1323
-2 2 -1 0.1292
2 -1 0 0.1206
-1 -1 1 0.1252
-1 1 -2 0.1241
1 -1 2 0.0953
-2 0 1 0.0676
2 0 -1 0.0630
-1 0 2 0.0300
1 0 -2 0.1024
0 0 -1 0.1005
0 0 1 0.0148

loop_
_geom_angle_atom_site_label_1
_geom_angle_atom_site_label_2
_geom_angle_atom_site_label_3
_geom_angle
_geom_angle_site_symmetry_1
_geom_angle_site_symmetry_3
_geom_angle_publ_flag
N2 C1 C2 127.55(11) . . ?
N2 N1 C8 114.74(10) . . ?
N2 N1 B1 123.78(11) . . ?
C8 N1 B1 121.29(11) . . ?
O1 B1 N1 122.56(14) . . ?
O1 B1 C3 122.05(13) . . ?
N1 B1 C3 115.34(11) . . ?
C7 C2 C3 120.72(12) . . ?
C7 C2 C1 121.03(11) . . ?
C3 C2 C1 118.24(13) . . ?
C1 N2 N1 117.40(11) . . ?
C4 C3 C2 118.39(13) . . ?
C4 C3 B1 124.01(12) . . ?
C2 C3 B1 117.55(12) . . ?
C8 O3 C9 119.73(10) . . ?
C6 C7 C2 119.67(12) . . ?
C4 C5 C6 120.40(13) . . ?
C7 C6 C5 120.06(13) . . ?
C5 C4 C3 120.76(12) . . ?
O3 C9 C10 109.34(11) . . ?
O3 C9 C11 110.97(12) . . ?
C10 C9 C11 112.74(12) . . ?
O3 C9 C12 101.63(11) . . ?
C10 C9 C12 111.07(13) . . ?
C11 C9 C12 110.55(13) . . ?
O2 C8 O3 125.63(13) . . ?
O2 C8 N1 121.06(12) . . ?
O3 C8 N1 113.29(11) . . ?

loop_
_geom_bond_atom_site_label_1
_geom_bond_atom_site_label_2
_geom_bond_distance
_geom_bond_site_symmetry_2
_geom_bond_publ_flag
O1 B1 1.3534(17) . ?
C1 N2 1.2825(18) . ?
C1 C2 1.4537(18) . ?
N1 N2 1.3983(14) . ?
N1 C8 1.4001(18) . ?
N1 B1 1.4656(19) . ?
B1 C3 1.534(2) . ?
C2 C7 1.400(2) . ?
C2 C3 1.4059(17) . ?
O2 C8 1.2149(16) . ?
C3 C4 1.4038(19) . ?
O3 C8 1.3263(16) . ?
O3 C9 1.4879(16) . ?
C7 C6 1.383(2) . ?
C5 C4 1.377(2) . ?
C5 C6 1.3988(19) . ?
C9 C10 1.510(2) . ?
C9 C11 1.511(2) . ?
C9 C12 1.5210(19) . ?

loop_
_geom_torsion_atom_site_label_1
_geom_torsion_atom_site_label_2
_geom_torsion_atom_site_label_3
_geom_torsion_atom_site_label_4
_geom_torsion
_geom_torsion_site_symmetry_1
_geom_torsion_site_symmetry_2
_geom_torsion_site_symmetry_3
_geom_torsion_site_symmetry_4
_geom_torsion_publ_flag
N2 N1 B1 O1 -178.68(13) . . . . ?
C8 N1 B1 O1 6.6(2) . . . . ?
N2 N1 B1 C3 3.8(2) . . . . ?
C8 N1 B1 C3 -170.91(12) . . . . ?
N2 C1 C2 C7 -175.56(14) . . . . ?
N2 C1 C2 C3 3.2(2) . . . . ?
C2 C1 N2 N1 -1.3(2) . . . . ?
C8 N1 N2 C1 172.57(12) . . . . ?
B1 N1 N2 C1 -2.45(19) . . . . ?
C7 C2 C3 C4 -0.1(2) . . . . ?
C1 C2 C3 C4 -178.93(13) . . . . ?
C7 C2 C3 B1 177.37(12) . . . . ?
C1 C2 C3 B1 -1.43(19) . . . . ?
O1 B1 C3 C4 -1.8(2) . . . . ?
N1 B1 C3 C4 175.69(13) . . . . ?
O1 B1 C3 C2 -179.20(13) . . . . ?
N1 B1 C3 C2 -1.66(19) . . . . ?
C3 C2 C7 C6 -0.2(2) . . . . ?
C1 C2 C7 C6 178.52(13) . . . . ?
C2 C7 C6 C5 0.5(2) . . . . ?
C4 C5 C6 C7 -0.4(2) . . . . ?
C6 C5 C4 C3 0.0(2) . . . . ?
C2 C3 C4 C5 0.2(2) . . . . ?
B1 C3 C4 C5 -177.08(13) . . . . ?
C8 O3 C9 C10 59.59(16) . . . . ?
C8 O3 C9 C11 -65.39(16) . . . . ?
C8 O3 C9 C12 177.06(13) . . . . ?
C9 O3 C8 O2 10.2(2) . . . . ?
C9 O3 C8 N1 -168.20(11) . . . . ?
N2 N1 C8 O2 176.72(13) . . . . ?
B1 N1 C8 O2 -8.1(2) . . . . ?
N2 N1 C8 O3 -4.80(17) . . . . ?
B1 N1 C8 O3 170.36(12) . . . . ?
